data_2100983
loop_
_publ_author_name
'Svensson, G.'
'Grins, J.'

_publ_section_title
;
 Structure of Ba~4~Nb~14~O~23~
;
_journal_issue 4
_journal_name_full 'Acta Crystallographica Section B'
_journal_page_first 626
_journal_page_last 631
_journal_paper_doi 10.1107/S0108768193003088
_journal_volume 49
_journal_year 1993
_chemical_formula_sum 'Ba4 Nb14 O23'
_chemical_formula_weight 2218.0
_symmetry_cell_setting orthorhombic
_symmetry_space_group_name_Hall '-C 2 2'
_symmetry_space_group_name_H-M 'C m m m'
_cell_angle_alpha 90
_cell_angle_beta 90
_cell_angle_gamma 90
_cell_formula_units_Z 2
_cell_length_a 20.790(10)
_cell_length_b 12.453(6)
_cell_length_c 4.1490(10)
_cell_volume 1074.2(8)
_diffrn_radiation_type Cu
_diffrn_radiation_wavelength 1.5418
_exptl_absorpt_coefficient_mu 118.2
_exptl_crystal_density_diffrn 6.86
_exptl_crystal_F_000 1964
_cod_data_source_file ab0304.cif
_cod_data_source_block ab0304a
_cod_original_cell_volume 1074.0(10)
_cod_database_code 2100983

loop_
_atom_site_label
_atom_site_fract_x
_atom_site_fract_y
_atom_site_fract_z
_atom_site_U_iso_or_equiv
Ba .10220(10) .33030(10) .0 .0086(3)
Nb1 .0 .0 .0 .0050(8)
Nb2 .09910(10) .0 .5 .0050(5)
Nb3 .20340(10) .0 .0 .0058(6)
Nb4 .29810(10) .0 .5 .0052(6)
Nb5 .0 .16380(10) .5 .0055(5)
Nb6 .20100(10) .16050(10) .5 .0054(4)
Nb7 .5 .0 .5 .0056(8)
O1 .0990(10) .0 .0 .012(4)
O2 .3048(8) .0 .0 .005(4)
O3 .0 .1716(13) .0 .006(4)
O4 .0996(6) .1703(8) .5 .011(2)
O5 .1967(5) .1675(10) .0 .013(3)
O6 .3016(5) .1655(11) .5 .013(3)
O7 .4055(8) .0 .5 .012(4)
O8 .5 .0 .0 .026(8)
O9 .5 .1616(15) .5 .012(4)

loop_
_geom_bond_atom_site_label_1
_geom_bond_atom_site_label_2
_geom_bond_distance
Ba O5 2.823(12)
Ba O3 2.864(11)
Ba O4 2.877(7)
Ba O6 2.882(7)
Ba O3 2.902(11)
Ba O7 2.966(2)
Ba O9 2.971(2)
Ba O8 2.997(2)
Nb1 Nb5 2.9090(10)
Nb1 Nb2 2.924(2)
Nb1 O1 2.06(2)
Nb1 O3 2.137(16)
Nb2 Nb5 2.899(2)
Nb2 Nb6 2.913(3)
Nb2 Nb1 2.924(2)
Nb2 Nb3 3.001(2)
Nb2 O1 2.0750(10)
Nb2 O4 2.121(10)
NB3 Nb4 2.860(2)
Nb3 Nb6 2.8810(10)
Nb3 Nb2 3.001(2)
Nb3 O5 2.091(12)
Nb3 O2 2.108(17)
Nb3 O1 2.17(2)
Nb4 Nb6 2.841(2)
Nb4 Nb3 2.860(2)
Nb4 O6 2.062(14)
Nb4 O2 2.0790(10)
Nb4 O7 2.233(17)
Nb5 Nb2 2.899(2)
Nb5 Nb1 2.9090(10)
Nb5 O4 2.072(12)
Nb5 O3 2.0770(10)
Nb6 Nb4 2.841(2)
Nb6 Nb3 2.8810(10)
Nb6 Nb2 2.913(3)
Nb6 Nb6 3.020(4)
Nb6 O5 2.0780(10)
Nb6 O6 2.092(11)
Nb6 O4 2.112(13)
Nb6 O6 2.167(14)
Nb7 O7 1.965(17)
Nb7 O9 2.012(19)
Nb7 O8 2.0750(10)
